data_2109062
loop_
_publ_author_name
'Ragusa, Arianna C.'
'Peloquin, Andrew J.'
'Shahani, Marjan M.'
'Dowling, Keri N.'
'Golen, James A.'
'McMillen, Colin D.'
'Rabinovich, Daniel'
'Pennington, William T.'

_publ_section_title
;
 Heterocyclic 1,3-diazepine-based thiones and selones as versatile
 halogen-bond acceptors
;
_journal_issue 5
_journal_name_full 'Acta Crystallographica Section B'
_journal_page_first
;
;
_journal_paper_doi 10.1107/S2052520622008150
_journal_volume 78
_journal_year 2022
_chemical_formula_moiety 'C6 F4 I2, 2(C23 H30 N2 Se)'
_chemical_formula_sum 'C52 H60 F4 I2 N4 Se2'
_chemical_formula_weight 1228.76
_space_group_crystal_system triclinic
_space_group_IT_number 2
_space_group_name_Hall '-P 1'
_space_group_name_H-M_alt 'P -1'
_atom_sites_solution_hydrogens geom
_atom_sites_solution_primary dual
_atom_sites_solution_secondary difmap
_audit_creation_date 2021-06-24
_audit_creation_method
;
Olex2 1.3
(compiled 2020.11.12 svn.r5f609507 for OlexSys, GUI svn.r6272)
;
_cell_angle_alpha 104.6128(18)
_cell_angle_beta 95.7464(19)
_cell_angle_gamma 104.1188(18)
_cell_formula_units_Z 1
_cell_length_a 7.5969(4)
_cell_length_b 12.1995(7)
_cell_length_c 14.4439(8)
_cell_measurement_reflns_used 9854
_cell_measurement_temperature 100(2)
_cell_measurement_theta_max 30.07
_cell_measurement_theta_min 2.63
_cell_volume 1237.43(12)
_computing_cell_refinement 'SAINT V8.38A (Bruker AXS Inc., 2017)'
_computing_data_collection 'APEX3 v2017.3-0 (Bruker AXS Inc., 2017)'
_computing_data_reduction 'SAINT V8.38A (Bruker AXS Inc., 2017)'
_computing_molecular_graphics 'Mercury (Macrae <i>et al.</i>, 2008)'
_computing_publication_material 'Olex2 1.5 (Dolomanov <i>et al.</i>, 2009)'
_computing_structure_refinement 'SHELXL 2018/3 (Sheldrick, 2015<i>b</i>)'
_computing_structure_solution 'SHELXT 2018/2 (Sheldrick, 2015<i>a</i>)'
_diffrn_ambient_temperature 100.0
_diffrn_measured_fraction_theta_full 0.991
_diffrn_measured_fraction_theta_max 0.993
_diffrn_measurement_device_type 'Bruker D8 Venture Photon 2'
_diffrn_measurement_method '\f and \w scans'
_diffrn_radiation_type MoK\a
_diffrn_radiation_wavelength 0.71073
_diffrn_reflns_av_R_equivalents 0.0308
_diffrn_reflns_av_unetI/netI 0.0192
_diffrn_reflns_Laue_measured_fraction_full 0.991
_diffrn_reflns_Laue_measured_fraction_max 0.993
_diffrn_reflns_limit_h_max 10
_diffrn_reflns_limit_h_min -10
_diffrn_reflns_limit_k_max 17
_diffrn_reflns_limit_k_min -17
_diffrn_reflns_limit_l_max 20
_diffrn_reflns_limit_l_min -20
_diffrn_reflns_number 42081
_diffrn_reflns_point_group_measured_fraction_full 0.991
_diffrn_reflns_point_group_measured_fraction_max 0.993
_diffrn_reflns_theta_full 25.242
_diffrn_reflns_theta_max 30.090
_diffrn_reflns_theta_min 2.635
_diffrn_source 'Incoatec I\mS'
_diffrn_source_current 1.0
_diffrn_source_power 0.05
_diffrn_source_voltage 50.0
_diffrn_standards_number 0
_exptl_absorpt_coefficient_mu 2.796
_exptl_absorpt_correction_T_max 0.7460
_exptl_absorpt_correction_T_min 0.5820
_exptl_absorpt_correction_type multi-scan
_exptl_absorpt_process_details 'SADABS v2016/2 (Bruker AXS Inc., 2017)'
_exptl_crystal_colour yellow
_exptl_crystal_colour_primary yellow
_exptl_crystal_density_diffrn 1.649
_exptl_crystal_density_meas ?
_exptl_crystal_density_method 'not measured'
_exptl_crystal_description block
_exptl_crystal_F_000 610
_exptl_crystal_size_max 0.214
_exptl_crystal_size_mid 0.167
_exptl_crystal_size_min 0.102
_exptl_transmission_factor_max 'not measured'
_exptl_transmission_factor_min 'not measured'
_refine_diff_density_max 0.442
_refine_diff_density_min -0.515
_refine_diff_density_rms 0.065
_refine_ls_extinction_method none
_refine_ls_goodness_of_fit_ref 1.065
_refine_ls_hydrogen_treatment constr
_refine_ls_matrix_type full
_refine_ls_number_parameters 295
_refine_ls_number_reflns 7215
_refine_ls_number_restraints 0
_refine_ls_restrained_S_all 1.065
_refine_ls_R_factor_all 0.0183
_refine_ls_R_factor_gt 0.0168
_refine_ls_shift/su_max 0.002
_refine_ls_shift/su_mean 0.000
_refine_ls_structure_factor_coef Fsqd
_refine_ls_weighting_details 'w=1/[\s^2^(Fo^2^)+(0.0149P)^2^+0.7070P] where P=(Fo^2^+2Fc^2^)/3'
_refine_ls_weighting_scheme calc
_refine_ls_wR_factor_gt 0.0405
_refine_ls_wR_factor_ref 0.0414
_reflns_Friedel_coverage 0.000
_reflns_number_gt 6861
_reflns_number_total 7215
_reflns_threshold_expression 'I > 2\s(I)'
_cod_data_source_file rm5061sup1.cif
_cod_data_source_block 2SDiazMesSe_14F4DIB_t
_cod_depositor_comments
;
The following automatic conversions were performed:

data item '_exptl_crystal_density_meas' value 'not measured' was
changed to '?' -- the value is perceived as not measured.

Automatic conversion script
Id: cif_fix_values 7556 2019-12-06 15:28:31Z antanas 
;
_cod_original_cell_volume 1237.42(12)
_cod_database_code 2109062
_shelx_shelxl_version_number 2016/6
_shelx_space_group_comment
;
The symmetry employed for this shelxl refinement is uniquely defined
by the following loop, which should always be used as a source of
symmetry information in preference to the above space-group names.
They are only intended as comments.
;
_shelx_estimated_absorpt_t_max 0.764
_shelx_estimated_absorpt_t_min 0.586
_olex2_refinement_description
;
1. Fixed Uiso
 At 1.2 times of:
  All C(H) groups, All C(H,H) groups
 At 1.5 times of:
  All C(H,H,H) groups
2.a Secondary CH2 refined with riding coordinates:
 C2(H2A,H2B), C3(H3A,H3B), C4(H4A,H4B), C5(H5A,H5B)
2.b Aromatic/amide H refined with riding coordinates:
 C8(H8), C10(H10), C17(H17), C19(H19)
2.c Idealised Me refined as rotating group:
 C12(H12A,H12B,H12C), C13(H13A,H13B,H13C), C14(H14A,H14B,H14C), C21(H21A,H21B,
 H21C), C22(H22A,H22B,H22C), C23(H23A,H23B,H23C)
;
_olex2_submission_special_instructions 'No special instructions were received'

loop_
_space_group_symop_operation_xyz
'x, y, z'
'-x, -y, -z'

loop_
_atom_site_label
_atom_site_type_symbol
_atom_site_fract_x
_atom_site_fract_y
_atom_site_fract_z
_atom_site_U_iso_or_equiv
_atom_site_adp_type
_atom_site_occupancy
_atom_site_site_symmetry_order
_atom_site_calc_flag
_atom_site_refinement_flags_posn
_atom_site_refinement_flags_adp
_atom_site_refinement_flags_occupancy
_atom_site_disorder_assembly
_atom_site_disorder_group
I1 I 0.29421(2) 0.27454(2) 0.14125(2) 0.01328(3) Uani 1 1 d . . . . .
F1 F 0.07210(13) 0.04340(8) 0.19578(6) 0.02354(18) Uani 1 1 d . . . . .
F2 F -0.14634(13) -0.16474(7) 0.08787(6) 0.02381(18) Uani 1 1 d . . . . .
C24 C 0.11713(17) 0.11065(11) 0.05762(9) 0.0135(2) Uani 1 1 d . . . . .
C25 C 0.03840(18) 0.02384(12) 0.09870(9) 0.0155(2) Uani 1 1 d . . . . .
C26 C -0.07587(18) -0.08429(11) 0.04264(10) 0.0156(2) Uani 1 1 d . . . . .
Se1 Se 0.53807(2) 0.54118(2) 0.26159(2) 0.01269(3) Uani 1 1 d . . . . .
N1 N 0.89086(14) 0.52948(9) 0.22430(8) 0.01150(19) Uani 1 1 d . . . . .
N2 N 0.88545(14) 0.66002(9) 0.37245(7) 0.01112(18) Uani 1 1 d . . . . .
C1 C 0.79458(16) 0.57953(10) 0.28797(9) 0.0105(2) Uani 1 1 d . . . . .
C2 C 1.08818(17) 0.57688(11) 0.21712(10) 0.0160(2) Uani 1 1 d . . . . .
H2A H 1.100601 0.556192 0.147730 0.019 Uiso 1 1 calc R U . . .
H2B H 1.162774 0.537077 0.250065 0.019 Uiso 1 1 calc R U . . .
C3 C 1.16776(18) 0.70958(12) 0.26068(10) 0.0178(2) Uani 1 1 d . . . . .
H3A H 1.076344 0.749388 0.242428 0.021 Uiso 1 1 calc R U . . .
H3B H 1.279035 0.736640 0.233096 0.021 Uiso 1 1 calc R U . . .
C4 C 1.21868(18) 0.74533(12) 0.37126(10) 0.0193(3) Uani 1 1 d . . . . .
H4A H 1.342248 0.736341 0.389889 0.023 Uiso 1 1 calc R U . . .
H4B H 1.222933 0.829170 0.398429 0.023 Uiso 1 1 calc R U . . .
C5 C 1.07739(17) 0.66845(12) 0.41228(10) 0.0157(2) Uani 1 1 d . . . . .
H5A H 1.094303 0.588277 0.397438 0.019 Uiso 1 1 calc R U . . .
H5B H 1.098668 0.701314 0.483803 0.019 Uiso 1 1 calc R U . . .
C6 C 0.80139(16) 0.42211(10) 0.14695(9) 0.0115(2) Uani 1 1 d . . . . .
C7 C 0.79565(17) 0.31380(11) 0.16436(9) 0.0131(2) Uani 1 1 d . . . . .
C8 C 0.72764(18) 0.21152(11) 0.08614(10) 0.0157(2) Uani 1 1 d . . . . .
H8 H 0.724884 0.137230 0.096353 0.019 Uiso 1 1 calc R U . . .
C9 C 0.66397(18) 0.21586(11) -0.00619(10) 0.0161(2) Uani 1 1 d . . . . .
C10 C 0.66887(17) 0.32562(12) -0.02003(9) 0.0153(2) Uani 1 1 d . . . . .
H10 H 0.622203 0.329230 -0.082387 0.018 Uiso 1 1 calc R U . . .
C11 C 0.74027(17) 0.43005(11) 0.05498(9) 0.0128(2) Uani 1 1 d . . . . .
C12 C 0.8565(2) 0.30633(12) 0.26441(10) 0.0192(3) Uani 1 1 d . . . . .
H12A H 0.984150 0.354744 0.288649 0.029 Uiso 1 1 calc R U . . .
H12B H 0.848245 0.224099 0.261610 0.029 Uiso 1 1 calc R U . . .
H12C H 0.776634 0.335292 0.308149 0.029 Uiso 1 1 calc R U . . .
C13 C 0.5884(2) 0.10455(13) -0.08971(11) 0.0238(3) Uani 1 1 d . . . . .
H13A H 0.464073 0.100877 -0.118693 0.036 Uiso 1 1 calc R U . . .
H13B H 0.583617 0.035681 -0.065800 0.036 Uiso 1 1 calc R U . . .
H13C H 0.668591 0.104900 -0.138797 0.036 Uiso 1 1 calc R U . . .
C14 C 0.75084(19) 0.54699(12) 0.03652(10) 0.0175(2) Uani 1 1 d . . . . .
H14A H 0.878419 0.585639 0.033389 0.026 Uiso 1 1 calc R U . . .
H14B H 0.709294 0.596936 0.089342 0.026 Uiso 1 1 calc R U . . .
H14C H 0.671700 0.534734 -0.025209 0.026 Uiso 1 1 calc R U . . .
C15 C 0.78945(16) 0.72421(11) 0.43822(9) 0.0117(2) Uani 1 1 d . . . . .
C16 C 0.77107(17) 0.83305(11) 0.43069(9) 0.0134(2) Uani 1 1 d . . . . .
C17 C 0.68792(18) 0.89529(11) 0.50018(10) 0.0159(2) Uani 1 1 d . . . . .
H17 H 0.674339 0.969484 0.496380 0.019 Uiso 1 1 calc R U . . .
C18 C 0.62445(19) 0.85183(12) 0.57476(9) 0.0171(2) Uani 1 1 d . . . . .
C19 C 0.64414(19) 0.74265(12) 0.57928(9) 0.0171(2) Uani 1 1 d . . . . .
H19 H 0.600336 0.711780 0.629448 0.021 Uiso 1 1 calc R U . . .
C20 C 0.72654(17) 0.67766(11) 0.51200(9) 0.0138(2) Uani 1 1 d . . . . .
C21 C 0.8319(2) 0.88106(13) 0.34914(11) 0.0209(3) Uani 1 1 d . . . . .
H21A H 0.795970 0.953721 0.352749 0.031 Uiso 1 1 calc R U . . .
H21B H 0.773122 0.822562 0.286736 0.031 Uiso 1 1 calc R U . . .
H21C H 0.966066 0.898118 0.354880 0.031 Uiso 1 1 calc R U . . .
C22 C 0.5320(2) 0.91916(14) 0.64792(11) 0.0254(3) Uani 1 1 d . . . . .
H22A H 0.398836 0.894762 0.624485 0.038 Uiso 1 1 calc R U . . .
H22B H 0.580794 1.003915 0.656638 0.038 Uiso 1 1 calc R U . . .
H22C H 0.556357 0.902516 0.710146 0.038 Uiso 1 1 calc R U . . .
C23 C 0.7435(2) 0.55879(12) 0.51707(10) 0.0186(3) Uani 1 1 d . . . . .
H23A H 0.683716 0.537804 0.569698 0.028 Uiso 1 1 calc R U . . .
H23B H 0.874099 0.561874 0.529548 0.028 Uiso 1 1 calc R U . . .
H23C H 0.683821 0.499336 0.455269 0.028 Uiso 1 1 calc R U . . .

loop_
_atom_site_aniso_label
_atom_site_aniso_U_11
_atom_site_aniso_U_22
_atom_site_aniso_U_33
_atom_site_aniso_U_23
_atom_site_aniso_U_13
_atom_site_aniso_U_12
I1 0.01209(4) 0.01205(4) 0.01442(4) 0.00294(3) 0.00187(3) 0.00209(3)
F1 0.0322(5) 0.0206(4) 0.0124(4) 0.0048(3) 0.0000(3) -0.0011(3)
F2 0.0326(5) 0.0163(4) 0.0192(4) 0.0090(3) 0.0035(3) -0.0029(3)
C24 0.0128(5) 0.0108(5) 0.0159(6) 0.0030(4) 0.0014(4) 0.0027(4)
C25 0.0180(6) 0.0155(6) 0.0121(6) 0.0035(5) 0.0015(4) 0.0040(5)
C26 0.0170(6) 0.0129(5) 0.0174(6) 0.0069(5) 0.0040(5) 0.0023(5)
Se1 0.00791(5) 0.01396(6) 0.01315(6) -0.00079(4) 0.00137(4) 0.00251(4)
N1 0.0086(4) 0.0109(4) 0.0123(5) -0.0001(4) 0.0020(4) 0.0012(4)
N2 0.0100(4) 0.0118(5) 0.0105(5) 0.0009(4) 0.0006(3) 0.0039(4)
C1 0.0096(5) 0.0094(5) 0.0122(5) 0.0029(4) 0.0016(4) 0.0026(4)
C2 0.0096(5) 0.0154(6) 0.0194(6) -0.0003(5) 0.0053(4) 0.0012(4)
C3 0.0136(6) 0.0147(6) 0.0211(6) 0.0013(5) 0.0065(5) -0.0005(5)
C4 0.0117(5) 0.0180(6) 0.0215(6) -0.0016(5) 0.0019(5) -0.0002(5)
C5 0.0113(5) 0.0184(6) 0.0151(6) 0.0020(5) -0.0017(4) 0.0043(5)
C6 0.0100(5) 0.0101(5) 0.0124(5) -0.0004(4) 0.0030(4) 0.0024(4)
C7 0.0113(5) 0.0132(5) 0.0151(6) 0.0035(4) 0.0029(4) 0.0041(4)
C8 0.0144(6) 0.0102(5) 0.0217(6) 0.0021(5) 0.0045(5) 0.0038(4)
C9 0.0140(5) 0.0134(6) 0.0170(6) -0.0023(5) 0.0041(5) 0.0028(4)
C10 0.0144(6) 0.0168(6) 0.0125(5) 0.0012(5) 0.0037(4) 0.0031(5)
C11 0.0118(5) 0.0123(5) 0.0142(6) 0.0029(4) 0.0046(4) 0.0034(4)
C12 0.0222(6) 0.0186(6) 0.0182(6) 0.0066(5) 0.0021(5) 0.0075(5)
C13 0.0253(7) 0.0161(6) 0.0222(7) -0.0054(5) 0.0013(5) 0.0037(5)
C14 0.0228(6) 0.0145(6) 0.0167(6) 0.0062(5) 0.0052(5) 0.0052(5)
C15 0.0115(5) 0.0116(5) 0.0101(5) 0.0001(4) 0.0006(4) 0.0035(4)
C16 0.0134(5) 0.0111(5) 0.0137(5) 0.0013(4) 0.0016(4) 0.0025(4)
C17 0.0168(6) 0.0115(5) 0.0168(6) -0.0004(5) 0.0012(5) 0.0045(4)
C18 0.0178(6) 0.0188(6) 0.0126(6) -0.0010(5) 0.0017(5) 0.0073(5)
C19 0.0195(6) 0.0216(6) 0.0114(5) 0.0042(5) 0.0037(5) 0.0081(5)
C20 0.0153(5) 0.0146(5) 0.0115(5) 0.0029(4) 0.0008(4) 0.0054(4)
C21 0.0267(7) 0.0172(6) 0.0248(7) 0.0103(5) 0.0110(6) 0.0101(5)
C22 0.0331(8) 0.0257(7) 0.0193(7) 0.0011(6) 0.0094(6) 0.0154(6)
C23 0.0240(7) 0.0185(6) 0.0186(6) 0.0095(5) 0.0068(5) 0.0101(5)

loop_
_atom_type_symbol
_atom_type_description
_atom_type_scat_dispersion_real
_atom_type_scat_dispersion_imag
_atom_type_scat_source
C C 0.0033 0.0016 'International Tables Vol C Tables 4.2.6.8 and 6.1.1.4'
H H 0.0000 0.0000 'International Tables Vol C Tables 4.2.6.8 and 6.1.1.4'
F F 0.0171 0.0103 'International Tables Vol C Tables 4.2.6.8 and 6.1.1.4'
I I -0.4742 1.8119 'International Tables Vol C Tables 4.2.6.8 and 6.1.1.4'
N N 0.0061 0.0033 'International Tables Vol C Tables 4.2.6.8 and 6.1.1.4'
Se Se -0.0929 2.2259 'International Tables Vol C Tables 4.2.6.8 and 6.1.1.4'

loop_
_geom_angle_atom_site_label_1
_geom_angle_atom_site_label_2
_geom_angle_atom_site_label_3
_geom_angle
_geom_angle_site_symmetry_1
_geom_angle_site_symmetry_3
_geom_angle_publ_flag
C25 C24 I1 122.28(9) . . ?
C25 C24 C26 116.85(11) . 2 ?
C26 C24 I1 120.86(9) 2 . ?
F1 C25 C24 120.10(11) . . ?
F1 C25 C26 118.22(12) . . ?
C24 C25 C26 121.67(12) . . ?
F2 C26 C24 120.30(11) . 2 ?
F2 C26 C25 118.23(12) . . ?
C25 C26 C24 121.47(12) . 2 ?
C1 N1 C2 127.32(10) . . ?
C1 N1 C6 120.93(10) . . ?
C6 N1 C2 111.58(9) . . ?
C1 N2 C5 121.65(10) . . ?
C1 N2 C15 121.29(10) . . ?
C15 N2 C5 115.77(10) . . ?
N1 C1 Se1 121.48(9) . . ?
N1 C1 N2 119.53(10) . . ?
N2 C1 Se1 118.99(9) . . ?
N1 C2 H2A 108.5 . . ?
N1 C2 H2B 108.5 . . ?
N1 C2 C3 115.05(10) . . ?
H2A C2 H2B 107.5 . . ?
C3 C2 H2A 108.5 . . ?
C3 C2 H2B 108.5 . . ?
C2 C3 H3A 109.1 . . ?
C2 C3 H3B 109.1 . . ?
C2 C3 C4 112.39(12) . . ?
H3A C3 H3B 107.9 . . ?
C4 C3 H3A 109.1 . . ?
C4 C3 H3B 109.1 . . ?
C3 C4 H4A 109.7 . . ?
C3 C4 H4B 109.7 . . ?
H4A C4 H4B 108.2 . . ?
C5 C4 C3 109.84(11) . . ?
C5 C4 H4A 109.7 . . ?
C5 C4 H4B 109.7 . . ?
N2 C5 C4 112.61(11) . . ?
N2 C5 H5A 109.1 . . ?
N2 C5 H5B 109.1 . . ?
C4 C5 H5A 109.1 . . ?
C4 C5 H5B 109.1 . . ?
H5A C5 H5B 107.8 . . ?
C7 C6 N1 118.59(11) . . ?
C7 C6 C11 121.95(11) . . ?
C11 C6 N1 119.15(11) . . ?
C6 C7 C8 117.99(12) . . ?
C6 C7 C12 121.35(11) . . ?
C8 C7 C12 120.64(12) . . ?
C7 C8 H8 119.2 . . ?
C9 C8 C7 121.67(12) . . ?
C9 C8 H8 119.2 . . ?
C8 C9 C10 118.49(12) . . ?
C8 C9 C13 121.11(12) . . ?
C10 C9 C13 120.39(13) . . ?
C9 C10 H10 119.1 . . ?
C11 C10 C9 121.86(12) . . ?
C11 C10 H10 119.1 . . ?
C6 C11 C14 121.55(11) . . ?
C10 C11 C6 117.98(12) . . ?
C10 C11 C14 120.47(12) . . ?
C7 C12 H12A 109.5 . . ?
C7 C12 H12B 109.5 . . ?
C7 C12 H12C 109.5 . . ?
H12A C12 H12B 109.5 . . ?
H12A C12 H12C 109.5 . . ?
H12B C12 H12C 109.5 . . ?
C9 C13 H13A 109.5 . . ?
C9 C13 H13B 109.5 . . ?
C9 C13 H13C 109.5 . . ?
H13A C13 H13B 109.5 . . ?
H13A C13 H13C 109.5 . . ?
H13B C13 H13C 109.5 . . ?
C11 C14 H14A 109.5 . . ?
C11 C14 H14B 109.5 . . ?
C11 C14 H14C 109.5 . . ?
H14A C14 H14B 109.5 . . ?
H14A C14 H14C 109.5 . . ?
H14B C14 H14C 109.5 . . ?
C16 C15 N2 119.98(11) . . ?
C16 C15 C20 121.76(11) . . ?
C20 C15 N2 118.16(11) . . ?
C15 C16 C17 117.69(12) . . ?
C15 C16 C21 121.83(11) . . ?
C17 C16 C21 120.45(12) . . ?
C16 C17 H17 119.0 . . ?
C18 C17 C16 122.07(12) . . ?
C18 C17 H17 119.0 . . ?
C17 C18 C22 121.30(13) . . ?
C19 C18 C17 118.46(12) . . ?
C19 C18 C22 120.22(13) . . ?
C18 C19 H19 119.2 . . ?
C18 C19 C20 121.57(12) . . ?
C20 C19 H19 119.2 . . ?
C15 C20 C23 120.76(11) . . ?
C19 C20 C15 118.46(12) . . ?
C19 C20 C23 120.76(12) . . ?
C16 C21 H21A 109.5 . . ?
C16 C21 H21B 109.5 . . ?
C16 C21 H21C 109.5 . . ?
H21A C21 H21B 109.5 . . ?
H21A C21 H21C 109.5 . . ?
H21B C21 H21C 109.5 . . ?
C18 C22 H22A 109.5 . . ?
C18 C22 H22B 109.5 . . ?
C18 C22 H22C 109.5 . . ?
H22A C22 H22B 109.5 . . ?
H22A C22 H22C 109.5 . . ?
H22B C22 H22C 109.5 . . ?
C20 C23 H23A 109.5 . . ?
C20 C23 H23B 109.5 . . ?
C20 C23 H23C 109.5 . . ?
H23A C23 H23B 109.5 . . ?
H23A C23 H23C 109.5 . . ?
H23B C23 H23C 109.5 . . ?

loop_
_geom_bond_atom_site_label_1
_geom_bond_atom_site_label_2
_geom_bond_distance
_geom_bond_site_symmetry_2
_geom_bond_publ_flag
I1 C24 2.1000(12) . ?
F1 C25 1.3485(15) . ?
F2 C26 1.3468(15) . ?
C24 C25 1.3823(18) . ?
C24 C26 1.3870(18) 2 ?
C25 C26 1.3824(18) . ?
Se1 C1 1.8650(12) . ?
N1 C1 1.3502(15) . ?
N1 C2 1.4935(15) . ?
N1 C6 1.4495(15) . ?
N2 C1 1.3511(15) . ?
N2 C5 1.4822(15) . ?
N2 C15 1.4455(15) . ?
C2 H2A 0.9900 . ?
C2 H2B 0.9900 . ?
C2 C3 1.5214(18) . ?
C3 H3A 0.9900 . ?
C3 H3B 0.9900 . ?
C3 C4 1.527(2) . ?
C4 H4A 0.9900 . ?
C4 H4B 0.9900 . ?
C4 C5 1.5164(19) . ?
C5 H5A 0.9900 . ?
C5 H5B 0.9900 . ?
C6 C7 1.3975(17) . ?
C6 C11 1.3974(17) . ?
C7 C8 1.3992(18) . ?
C7 C12 1.5044(18) . ?
C8 H8 0.9500 . ?
C8 C9 1.3907(19) . ?
C9 C10 1.3952(19) . ?
C9 C13 1.5111(18) . ?
C10 H10 0.9500 . ?
C10 C11 1.3928(17) . ?
C11 C14 1.5009(18) . ?
C12 H12A 0.9800 . ?
C12 H12B 0.9800 . ?
C12 H12C 0.9800 . ?
C13 H13A 0.9800 . ?
C13 H13B 0.9800 . ?
C13 H13C 0.9800 . ?
C14 H14A 0.9800 . ?
C14 H14B 0.9800 . ?
C14 H14C 0.9800 . ?
C15 C16 1.3981(17) . ?
C15 C20 1.4006(18) . ?
C16 C17 1.3998(17) . ?
C16 C21 1.5062(19) . ?
C17 H17 0.9500 . ?
C17 C18 1.3933(19) . ?
C18 C19 1.3928(19) . ?
C18 C22 1.5088(19) . ?
C19 H19 0.9500 . ?
C19 C20 1.3929(18) . ?
C20 C23 1.5060(18) . ?
C21 H21A 0.9800 . ?
C21 H21B 0.9800 . ?
C21 H21C 0.9800 . ?
C22 H22A 0.9800 . ?
C22 H22B 0.9800 . ?
C22 H22C 0.9800 . ?
C23 H23A 0.9800 . ?
C23 H23B 0.9800 . ?
C23 H23C 0.9800 . ?

loop_
_geom_hbond_atom_site_label_D
_geom_hbond_atom_site_label_H
_geom_hbond_atom_site_label_A
_geom_hbond_distance_DH
_geom_hbond_distance_HA
_geom_hbond_distance_DA
_geom_hbond_angle_DHA
_geom_hbond_site_symmetry_A
_geom_hbond_publ_flag
C2 H2B Se1 0.99 2.83 3.5653(13) 131.9 1_655 yes

loop_
_geom_torsion_atom_site_label_1
_geom_torsion_atom_site_label_2
_geom_torsion_atom_site_label_3
_geom_torsion_atom_site_label_4
_geom_torsion
_geom_torsion_site_symmetry_1
_geom_torsion_site_symmetry_2
_geom_torsion_site_symmetry_3
_geom_torsion_site_symmetry_4
_geom_torsion_publ_flag
I1 C24 C25 F1 0.98(17) . . . . ?
I1 C24 C25 C26 -179.07(10) . . . . ?
F1 C25 C26 F2 -0.52(19) . . . . ?
F1 C25 C26 C24 179.85(12) . . . 2 ?
C24 C25 C26 F2 179.52(12) . . . . ?
C24 C25 C26 C24 -0.1(2) . . . 2 ?
C26 C24 C25 F1 -179.85(12) 2 . . . ?
C26 C24 C25 C26 0.1(2) 2 . . . ?
N1 C2 C3 C4 78.75(15) . . . . ?
N1 C6 C7 C8 -172.96(11) . . . . ?
N1 C6 C7 C12 8.40(17) . . . . ?
N1 C6 C11 C10 174.70(11) . . . . ?
N1 C6 C11 C14 -5.15(17) . . . . ?
N2 C15 C16 C17 -175.78(11) . . . . ?
N2 C15 C16 C21 6.30(19) . . . . ?
N2 C15 C20 C19 176.06(11) . . . . ?
N2 C15 C20 C23 -5.37(18) . . . . ?
C1 N1 C2 C3 -22.31(19) . . . . ?
C1 N1 C6 C7 -90.75(14) . . . . ?
C1 N1 C6 C11 95.54(14) . . . . ?
C1 N2 C5 C4 85.67(14) . . . . ?
C1 N2 C15 C16 -91.52(15) . . . . ?
C1 N2 C15 C20 92.20(14) . . . . ?
C2 N1 C1 Se1 157.41(10) . . . . ?
C2 N1 C1 N2 -22.01(19) . . . . ?
C2 N1 C6 C7 93.64(13) . . . . ?
C2 N1 C6 C11 -80.07(14) . . . . ?
C2 C3 C4 C5 -37.50(15) . . . . ?
C3 C4 C5 N2 -48.67(15) . . . . ?
C5 N2 C1 Se1 160.90(9) . . . . ?
C5 N2 C1 N1 -19.67(17) . . . . ?
C5 N2 C15 C16 101.20(13) . . . . ?
C5 N2 C15 C20 -75.08(14) . . . . ?
C6 N1 C1 Se1 -17.46(16) . . . . ?
C6 N1 C1 N2 163.12(11) . . . . ?
C6 N1 C2 C3 152.96(11) . . . . ?
C6 C7 C8 C9 -1.18(19) . . . . ?
C7 C6 C11 C10 1.21(18) . . . . ?
C7 C6 C11 C14 -178.64(11) . . . . ?
C7 C8 C9 C10 -0.01(19) . . . . ?
C7 C8 C9 C13 -179.14(12) . . . . ?
C8 C9 C10 C11 1.90(19) . . . . ?
C9 C10 C11 C6 -2.48(18) . . . . ?
C9 C10 C11 C14 177.38(12) . . . . ?
C11 C6 C7 C8 0.56(18) . . . . ?
C11 C6 C7 C12 -178.08(12) . . . . ?
C12 C7 C8 C9 177.47(12) . . . . ?
C13 C9 C10 C11 -178.96(12) . . . . ?
C15 N2 C1 Se1 -5.62(15) . . . . ?
C15 N2 C1 N1 173.81(11) . . . . ?
C15 N2 C5 C4 -107.11(12) . . . . ?
C15 C16 C17 C18 -0.10(19) . . . . ?
C16 C15 C20 C19 -0.15(19) . . . . ?
C16 C15 C20 C23 178.42(12) . . . . ?
C16 C17 C18 C19 -0.4(2) . . . . ?
C16 C17 C18 C22 -178.86(13) . . . . ?
C17 C18 C19 C20 0.6(2) . . . . ?
C18 C19 C20 C15 -0.3(2) . . . . ?
C18 C19 C20 C23 -178.91(13) . . . . ?
C20 C15 C16 C17 0.36(18) . . . . ?
C20 C15 C16 C21 -177.56(12) . . . . ?
C21 C16 C17 C18 177.85(13) . . . . ?
C22 C18 C19 C20 179.10(13) . . . . ?

_cod_database_fobs_code 2109062
